data_4081191
loop_
_publ_author_name
'M\'enard, Gabriel'
'Gilbert, Thomas M.'
'Hatnean, Jillian A.'
'Kraft, Anne'
'Krossing, Ingo'
'Stephan, Douglas W.'

_publ_section_title
;
 Stoichiometric Reduction of CO2to CO by Phosphine/AlX3-Based Frustrated
 Lewis Pairs
;
_journal_issue 15
_journal_name_full Organometallics
_journal_page_first 4416
_journal_paper_doi 10.1021/om400619y
_journal_volume 32
_journal_year 2013
_chemical_formula_sum 'C19 Al F15 O2'
_chemical_formula_weight 572.17
_chemical_name_systematic
; 
 ? 
;
_space_group_IT_number 14
_symmetry_cell_setting monoclinic
_symmetry_space_group_name_Hall '-P 2ybc'
_symmetry_space_group_name_H-M 'P 1 21/c 1'
_atom_sites_solution_hydrogens none
_atom_sites_solution_primary direct
_atom_sites_solution_secondary difmap
_audit_creation_method SHELXL-97
_cell_angle_alpha 90.00
_cell_angle_beta 109.453(3)
_cell_angle_gamma 90.00
_cell_formula_units_Z 4
_cell_length_a 10.8523(13)
_cell_length_b 13.0808(16)
_cell_length_c 14.0173(18)
_cell_measurement_temperature 150(2)
_cell_volume 1876.3(4)
_computing_structure_refinement 'SHELXL-97 (Sheldrick, 2008)'
_computing_structure_solution 'SHELXS-97 (Sheldrick, 2008)'
_diffrn_ambient_temperature 150(2)
_diffrn_measured_fraction_theta_full 0.999
_diffrn_measured_fraction_theta_max 0.999
_diffrn_radiation_monochromator graphite
_diffrn_radiation_source 'fine-focus sealed tube'
_diffrn_radiation_type MoK\a
_diffrn_radiation_wavelength 0.71073
_diffrn_reflns_av_R_equivalents 0.0367
_diffrn_reflns_av_sigmaI/netI 0.0413
_diffrn_reflns_limit_h_max 8
_diffrn_reflns_limit_h_min -15
_diffrn_reflns_limit_k_max 17
_diffrn_reflns_limit_k_min -18
_diffrn_reflns_limit_l_max 20
_diffrn_reflns_limit_l_min -19
_diffrn_reflns_number 21454
_diffrn_reflns_theta_full 30.47
_diffrn_reflns_theta_max 30.47
_diffrn_reflns_theta_min 1.99
_exptl_absorpt_coefficient_mu 0.274
_exptl_absorpt_correction_T_max 0.9549
_exptl_absorpt_correction_T_min 0.9447
_exptl_absorpt_correction_type multi-scan
_exptl_absorpt_process_details sadabs
_exptl_crystal_density_diffrn 2.026
_exptl_crystal_density_method 'not measured'
_exptl_crystal_F_000 1112
_exptl_crystal_size_max 0.21
_exptl_crystal_size_mid 0.19
_exptl_crystal_size_min 0.17
_refine_diff_density_max 0.419
_refine_diff_density_min -0.310
_refine_diff_density_rms 0.060
_refine_ls_extinction_method none
_refine_ls_goodness_of_fit_ref 1.021
_refine_ls_hydrogen_treatment none
_refine_ls_matrix_type full
_refine_ls_number_parameters 334
_refine_ls_number_reflns 5703
_refine_ls_number_restraints 0
_refine_ls_restrained_S_all 1.021
_refine_ls_R_factor_all 0.0692
_refine_ls_R_factor_gt 0.0393
_refine_ls_shift/su_max 0.000
_refine_ls_shift/su_mean 0.000
_refine_ls_structure_factor_coef Fsqd
_refine_ls_weighting_details 'calc w=1/[\s^2^(Fo^2^)+(0.0491P)^2^+0.2475P] where P=(Fo^2^+2Fc^2^)/3'
_refine_ls_weighting_scheme calc
_refine_ls_wR_factor_gt 0.0917
_refine_ls_wR_factor_ref 0.1036
_reflns_number_gt 3925
_reflns_number_total 5703
_reflns_threshold_expression >2sigma(I)
_cod_data_source_file om400619y_si_003.cif
_cod_data_source_block gm038_0m
_cod_original_sg_symbol_H-M P2(1)/c
_cod_database_code 4081191

loop_
_symmetry_equiv_pos_as_xyz
'x, y, z'
'-x, y+1/2, -z+1/2'
'-x, -y, -z'
'x, -y-1/2, z-1/2'

loop_
_atom_site_label
_atom_site_type_symbol
_atom_site_fract_x
_atom_site_fract_y
_atom_site_fract_z
_atom_site_U_iso_or_equiv
_atom_site_adp_type
_atom_site_occupancy
_atom_site_symmetry_multiplicity
_atom_site_calc_flag
Al1 Al 0.64255(4) 0.04272(4) 0.13809(3) 0.01805(11) Uani 1 1 d
F1 F 0.92685(9) 0.00579(8) 0.26445(7) 0.0314(2) Uani 1 1 d
F2 F 1.04121(9) -0.08669(9) 0.44538(8) 0.0361(3) Uani 1 1 d
F3 F 0.89172(11) -0.17231(9) 0.54537(8) 0.0385(3) Uani 1 1 d
F4 F 0.62654(11) -0.17276(9) 0.45995(8) 0.0387(3) Uani 1 1 d
F5 F 0.51198(9) -0.08243(9) 0.28054(8) 0.0340(2) Uani 1 1 d
F6 F 0.92729(9) -0.07078(8) 0.04337(7) 0.0320(2) Uani 1 1 d
F7 F 1.07564(10) -0.15342(9) -0.05317(9) 0.0423(3) Uani 1 1 d
F8 F 0.96675(11) -0.23064(9) -0.24247(8) 0.0398(3) Uani 1 1 d
F9 F 0.70404(10) -0.22556(8) -0.33419(7) 0.0361(3) Uani 1 1 d
F10 F 0.55109(9) -0.14341(8) -0.24193(7) 0.0325(2) Uani 1 1 d
F11 F 0.77965(12) 0.20479(8) 0.31326(8) 0.0421(3) Uani 1 1 d
F12 F 0.81436(12) 0.40788(8) 0.30123(9) 0.0460(3) Uani 1 1 d
F13 F 0.73635(12) 0.50294(8) 0.11895(9) 0.0424(3) Uani 1 1 d
F14 F 0.62204(15) 0.39412(9) -0.05258(9) 0.0563(4) Uani 1 1 d
F15 F 0.58627(13) 0.18975(8) -0.04187(8) 0.0446(3) Uani 1 1 d
O1 O 0.69872(10) -0.02465(9) 0.04715(8) 0.0225(2) Uani 1 1 d
O2 O 0.53027(10) -0.03302(9) -0.09474(8) 0.0239(2) Uani 1 1 d
C1 C 0.71482(14) -0.03335(12) 0.26555(11) 0.0193(3) Uani 1 1 d
C2 C 0.84942(15) -0.03787(12) 0.31168(12) 0.0217(3) Uani 1 1 d
C3 C 0.91035(15) -0.08401(13) 0.40408(12) 0.0236(3) Uani 1 1 d
C4 C 0.83389(17) -0.12769(13) 0.45490(12) 0.0255(3) Uani 1 1 d
C5 C 0.70053(16) -0.12727(13) 0.41190(12) 0.0252(3) Uani 1 1 d
C6 C 0.64386(15) -0.08093(13) 0.31903(12) 0.0226(3) Uani 1 1 d
C7 C 0.73207(14) -0.09946(11) -0.09571(11) 0.0182(3) Uani 1 1 d
C8 C 0.86802(15) -0.10580(12) -0.04985(12) 0.0221(3) Uani 1 1 d
C9 C 0.94667(16) -0.14802(13) -0.09937(14) 0.0269(4) Uani 1 1 d
C10 C 0.89138(17) -0.18721(13) -0.19566(13) 0.0269(4) Uani 1 1 d
C11 C 0.75791(17) -0.18454(12) -0.24269(12) 0.0239(3) Uani 1 1 d
C12 C 0.67955(15) -0.14104(12) -0.19309(12) 0.0210(3) Uani 1 1 d
C13 C 0.68252(14) 0.18925(12) 0.13560(12) 0.0210(3) Uani 1 1 d
C14 C 0.74013(15) 0.24894(13) 0.22067(12) 0.0240(3) Uani 1 1 d
C15 C 0.75910(16) 0.35301(13) 0.21650(13) 0.0273(4) Uani 1 1 d
C16 C 0.72019(17) 0.40125(13) 0.12416(13) 0.0276(4) Uani 1 1 d
C17 C 0.66210(18) 0.34612(14) 0.03696(13) 0.0305(4) Uani 1 1 d
C18 C 0.64535(16) 0.24220(13) 0.04513(12) 0.0254(3) Uani 1 1 d
C19 C 0.64814(14) -0.04991(11) -0.04453(11) 0.0175(3) Uani 1 1 d

loop_
_atom_site_aniso_label
_atom_site_aniso_U_11
_atom_site_aniso_U_22
_atom_site_aniso_U_33
_atom_site_aniso_U_23
_atom_site_aniso_U_13
_atom_site_aniso_U_12
Al1 0.0154(2) 0.0210(2) 0.0172(2) -0.00162(18) 0.00478(16) 0.00020(18)
F1 0.0222(5) 0.0414(6) 0.0325(6) 0.0051(5) 0.0115(4) -0.0050(4)
F2 0.0209(5) 0.0477(7) 0.0329(6) 0.0007(5) -0.0001(4) 0.0049(5)
F3 0.0478(7) 0.0423(6) 0.0218(5) 0.0082(5) 0.0068(4) 0.0079(5)
F4 0.0424(6) 0.0467(7) 0.0337(6) 0.0100(5) 0.0215(5) -0.0051(5)
F5 0.0188(5) 0.0478(6) 0.0359(6) 0.0065(5) 0.0095(4) -0.0040(4)
F6 0.0173(5) 0.0451(6) 0.0298(5) -0.0113(5) 0.0029(4) 0.0008(4)
F7 0.0191(5) 0.0548(7) 0.0545(7) -0.0064(6) 0.0140(5) 0.0074(5)
F8 0.0441(6) 0.0436(6) 0.0448(7) -0.0010(5) 0.0323(5) 0.0109(5)
F9 0.0509(7) 0.0391(6) 0.0210(5) -0.0042(4) 0.0157(5) 0.0037(5)
F10 0.0240(5) 0.0444(6) 0.0243(5) -0.0081(5) 0.0016(4) 0.0022(4)
F11 0.0646(8) 0.0321(6) 0.0213(5) -0.0003(4) 0.0032(5) 0.0012(5)
F12 0.0612(8) 0.0312(6) 0.0354(6) -0.0148(5) 0.0024(5) -0.0047(5)
F13 0.0610(8) 0.0196(5) 0.0485(7) -0.0025(5) 0.0209(6) -0.0056(5)
F14 0.1024(11) 0.0298(6) 0.0301(7) 0.0087(5) 0.0132(6) -0.0070(6)
F15 0.0695(8) 0.0302(6) 0.0224(6) -0.0023(4) -0.0002(5) -0.0075(5)
O1 0.0200(5) 0.0281(6) 0.0194(5) -0.0029(4) 0.0064(4) 0.0023(4)
O2 0.0157(5) 0.0300(6) 0.0248(6) -0.0023(5) 0.0054(4) 0.0022(5)
C1 0.0200(7) 0.0194(7) 0.0191(7) -0.0026(6) 0.0073(5) -0.0005(6)
C2 0.0217(7) 0.0230(8) 0.0211(8) -0.0031(6) 0.0081(6) -0.0030(6)
C3 0.0188(7) 0.0255(8) 0.0230(8) -0.0042(7) 0.0022(6) 0.0027(6)
C4 0.0360(9) 0.0234(8) 0.0156(8) -0.0009(6) 0.0068(6) 0.0032(7)
C5 0.0312(9) 0.0245(8) 0.0246(8) -0.0005(7) 0.0157(7) -0.0026(7)
C6 0.0197(7) 0.0254(8) 0.0232(8) -0.0022(6) 0.0078(6) -0.0003(6)
C7 0.0172(7) 0.0179(7) 0.0208(7) 0.0010(6) 0.0082(5) -0.0003(6)
C8 0.0197(8) 0.0230(8) 0.0234(8) -0.0008(6) 0.0070(6) 0.0005(6)
C9 0.0191(8) 0.0274(9) 0.0370(10) 0.0027(7) 0.0131(7) 0.0044(7)
C10 0.0331(9) 0.0238(8) 0.0325(9) 0.0026(7) 0.0226(7) 0.0066(7)
C11 0.0350(9) 0.0208(8) 0.0192(8) 0.0017(6) 0.0136(6) 0.0019(7)
C12 0.0199(8) 0.0210(8) 0.0217(8) 0.0022(6) 0.0064(6) 0.0014(6)
C13 0.0166(7) 0.0238(8) 0.0234(8) -0.0019(6) 0.0078(6) 0.0001(6)
C14 0.0240(8) 0.0268(8) 0.0206(8) -0.0005(6) 0.0065(6) 0.0031(7)
C15 0.0253(8) 0.0246(8) 0.0307(9) -0.0102(7) 0.0074(7) -0.0010(7)
C16 0.0296(9) 0.0187(8) 0.0378(10) -0.0016(7) 0.0156(7) -0.0007(7)
C17 0.0398(10) 0.0264(9) 0.0259(9) 0.0048(7) 0.0117(7) 0.0009(7)
C18 0.0284(9) 0.0245(8) 0.0218(8) -0.0035(7) 0.0065(6) -0.0025(7)
C19 0.0163(7) 0.0157(7) 0.0215(7) 0.0009(6) 0.0079(5) -0.0022(5)

loop_
_atom_type_symbol
_atom_type_description
_atom_type_scat_dispersion_real
_atom_type_scat_dispersion_imag
_atom_type_scat_source
C C 0.0033 0.0016 'International Tables Vol C Tables 4.2.6.8 and 6.1.1.4'
O O 0.0106 0.0060 'International Tables Vol C Tables 4.2.6.8 and 6.1.1.4'
F F 0.0171 0.0103 'International Tables Vol C Tables 4.2.6.8 and 6.1.1.4'
Al Al 0.0645 0.0514 'International Tables Vol C Tables 4.2.6.8 and 6.1.1.4'

loop_
_geom_angle_atom_site_label_1
_geom_angle_atom_site_label_2
_geom_angle_atom_site_label_3
_geom_angle
_geom_angle_site_symmetry_1
_geom_angle_site_symmetry_3
O2 Al1 O1 106.80(5) 3_655 .
O2 Al1 C1 109.36(6) 3_655 .
O1 Al1 C1 105.49(6) . .
O2 Al1 C13 106.13(6) 3_655 .
O1 Al1 C13 109.45(6) . .
C1 Al1 C13 119.05(7) . .
C19 O1 Al1 135.14(10) . .
C19 O2 Al1 160.41(11) . 3_655
C2 C1 C6 114.61(14) . .
C2 C1 Al1 118.97(11) . .
C6 C1 Al1 126.34(12) . .
F1 C2 C3 117.42(14) . .
F1 C2 C1 118.78(14) . .
C3 C2 C1 123.79(15) . .
F2 C3 C2 121.50(15) . .
F2 C3 C4 119.75(15) . .
C2 C3 C4 118.75(14) . .
F3 C4 C5 120.59(15) . .
F3 C4 C3 119.49(15) . .
C5 C4 C3 119.90(15) . .
F4 C5 C4 119.79(15) . .
F4 C5 C6 120.86(15) . .
C4 C5 C6 119.34(15) . .
F5 C6 C5 116.75(14) . .
F5 C6 C1 119.69(14) . .
C5 C6 C1 123.56(15) . .
C8 C7 C12 116.61(14) . .
C8 C7 C19 121.75(14) . .
C12 C7 C19 121.63(13) . .
F6 C8 C9 116.96(14) . .
F6 C8 C7 121.37(14) . .
C9 C8 C7 121.67(15) . .
F7 C9 C10 119.94(15) . .
F7 C9 C8 120.07(15) . .
C10 C9 C8 119.97(15) . .
F8 C10 C11 119.65(16) . .
F8 C10 C9 120.07(15) . .
C11 C10 C9 120.25(14) . .
F9 C11 C10 120.31(14) . .
F9 C11 C12 120.13(15) . .
C10 C11 C12 119.53(15) . .
F10 C12 C11 116.35(14) . .
F10 C12 C7 121.70(13) . .
C11 C12 C7 121.93(14) . .
C18 C13 C14 114.63(15) . .
C18 C13 Al1 120.37(12) . .
C14 C13 Al1 124.87(12) . .
F11 C14 C15 117.21(14) . .
F11 C14 C13 119.48(15) . .
C15 C14 C13 123.31(15) . .
F12 C15 C16 119.55(15) . .
F12 C15 C14 121.15(16) . .
C16 C15 C14 119.29(15) . .
F13 C16 C15 120.00(15) . .
F13 C16 C17 119.88(16) . .
C15 C16 C17 120.10(15) . .
F14 C17 C16 119.71(15) . .
F14 C17 C18 121.89(16) . .
C16 C17 C18 118.40(16) . .
F15 C18 C17 117.26(15) . .
F15 C18 C13 118.46(14) . .
C17 C18 C13 124.26(15) . .
O2 C19 O1 122.72(13) . .
O2 C19 C7 118.70(13) . .
O1 C19 C7 118.56(13) . .

loop_
_geom_bond_atom_site_label_1
_geom_bond_atom_site_label_2
_geom_bond_distance
_geom_bond_site_symmetry_2
Al1 O2 1.7730(12) 3_655
Al1 O1 1.8141(12) .
Al1 C1 1.9658(16) .
Al1 C13 1.9680(17) .
F1 C2 1.3568(18) .
F2 C3 1.3437(17) .
F3 C4 1.3464(18) .
F4 C5 1.3463(18) .
F5 C6 1.3511(18) .
F6 C8 1.3309(18) .
F7 C9 1.3341(19) .
F8 C10 1.3340(18) .
F9 C11 1.3324(19) .
F10 C12 1.3332(17) .
F11 C14 1.3532(19) .
F12 C15 1.3458(19) .
F13 C16 1.3468(19) .
F14 C17 1.340(2) .
F15 C18 1.3594(19) .
O1 C19 1.2618(18) .
O2 C19 1.2573(17) .
O2 Al1 1.7730(12) 3_655
C1 C2 1.388(2) .
C1 C6 1.388(2) .
C2 C3 1.382(2) .
C3 C4 1.384(2) .
C4 C5 1.370(2) .
C5 C6 1.381(2) .
C7 C8 1.402(2) .
C7 C12 1.402(2) .
C7 C19 1.483(2) .
C8 C9 1.382(2) .
C9 C10 1.380(2) .
C10 C11 1.378(2) .
C11 C12 1.387(2) .
C13 C18 1.382(2) .
C13 C14 1.388(2) .
C14 C15 1.381(2) .
C15 C16 1.374(2) .
C16 C17 1.378(2) .
C17 C18 1.381(2) .
